data_7223336
loop_
_publ_author_name
'Fan, Guoling'
'Yang, Xiaogang'
'Liang, Ruizheng'
'Zhao, Jingwen'
'Li, Shuzhen'
'Yan, Dongpeng'

_publ_section_title
;
 Molecular cocrystals of diphenyloxazole with tunable fluorescence,
 up-conversion emission and dielectric properties
;
_journal_issue 2
_journal_name_full CrystEngComm
_journal_page_first 240
_journal_paper_doi 10.1039/C5CE02019K
_journal_volume 18
_journal_year 2016
_chemical_formula_sum 'C36 H28 N2 O4'
_chemical_formula_weight 552.60
_chemical_name_systematic
; 
 ? 
;
_space_group_IT_number 29
_symmetry_cell_setting orthorhombic
_symmetry_space_group_name_Hall 'P 2c -2ac'
_symmetry_space_group_name_H-M 'P c a 21'
_atom_sites_solution_hydrogens geom
_atom_sites_solution_primary direct
_atom_sites_solution_secondary difmap
_audit_creation_method SHELXL-97
_audit_update_record
;
2015-11-18 deposited with the CCDC.
2015-11-23 downloaded from the CCDC.
;
_cell_angle_alpha 90.00
_cell_angle_beta 90.00
_cell_angle_gamma 90.00
_cell_formula_units_Z 4
_cell_length_a 21.3375(18)
_cell_length_b 5.7007(9)
_cell_length_c 23.102(3)
_cell_measurement_reflns_used 483
_cell_measurement_temperature 99.7
_cell_measurement_theta_max 28.9294
_cell_measurement_theta_min 2.9906
_cell_volume 2810.1(6)
_computing_cell_refinement
;
CrysAlisPro, Agilent Technologies,
Version 1.171.35.11 (release 16-05-2011 CrysAlis171 .NET)
(compiled May 16 2011,17:55:39)
;
_computing_data_collection
;
CrysAlisPro, Agilent Technologies,
Version 1.171.35.11 (release 16-05-2011 CrysAlis171 .NET)
(compiled May 16 2011,17:55:39)
;
_computing_data_reduction
;
CrysAlisPro, Agilent Technologies,
Version 1.171.35.11 (release 16-05-2011 CrysAlis171 .NET)
(compiled May 16 2011,17:55:39)
;
_computing_molecular_graphics 'SHELXTL-V (Sheldrick, 1998)'
_computing_publication_material 'SHELXL-97 (Sheldrick, 1997)'
_computing_structure_refinement 'SHELXL-97 (Sheldrick, 1997)'
_computing_structure_solution 'SHELXS-97 (Sheldrick, 1990)'
_diffrn_ambient_temperature 99.7
_diffrn_detector_area_resol_mean 16.0971
_diffrn_measured_fraction_theta_full 0.998
_diffrn_measured_fraction_theta_max 0.998
_diffrn_measurement_device_type 'Xcalibur, Eos, Gemini'
_diffrn_measurement_method '\w scan'
_diffrn_radiation_monochromator graphite
_diffrn_radiation_source 'fine-focus sealed tube'
_diffrn_radiation_type MoK\a
_diffrn_radiation_wavelength 0.71073
_diffrn_reflns_av_R_equivalents 0.1000
_diffrn_reflns_av_sigmaI/netI 0.1759
_diffrn_reflns_limit_h_max 15
_diffrn_reflns_limit_h_min -26
_diffrn_reflns_limit_k_max 7
_diffrn_reflns_limit_k_min -4
_diffrn_reflns_limit_l_max 26
_diffrn_reflns_limit_l_min -28
_diffrn_reflns_number 7745
_diffrn_reflns_theta_full 25.99
_diffrn_reflns_theta_max 25.99
_diffrn_reflns_theta_min 3.26
_diffrn_standards_number 0
_exptl_absorpt_coefficient_mu 0.086
_exptl_absorpt_correction_T_max 0.9873
_exptl_absorpt_correction_T_min 0.9823
_exptl_absorpt_correction_type multi-scan
_exptl_absorpt_process_details
;
CrysAlisPro, Agilent Technologies,
Version 1.171.35.11 (release 16-05-2011 CrysAlis171 .NET)
(compiled May 16 2011,17:55:39)
Empirical absorption correction using spherical harmonics,
 implemented in SCALE3 ABSPACK scaling algorithm.
;
_exptl_crystal_colour colorless
_exptl_crystal_density_diffrn 1.306
_exptl_crystal_density_meas ?
_exptl_crystal_density_method none
_exptl_crystal_description needle-shaped
_exptl_crystal_F_000 1160
_exptl_crystal_size_max 0.70
_exptl_crystal_size_mid 0.05
_exptl_crystal_size_min 0.05
_refine_diff_density_max 0.284
_refine_diff_density_min -0.289
_refine_diff_density_rms 0.069
_refine_ls_abs_structure_details 'Flack H D (1983), Acta Cryst. A39, 876-881'
_refine_ls_abs_structure_Flack -3(3)
_refine_ls_extinction_method none
_refine_ls_goodness_of_fit_ref 1.011
_refine_ls_hydrogen_treatment constr
_refine_ls_matrix_type full
_refine_ls_number_parameters 381
_refine_ls_number_reflns 4674
_refine_ls_number_restraints 7
_refine_ls_restrained_S_all 1.011
_refine_ls_R_factor_all 0.1431
_refine_ls_R_factor_gt 0.0809
_refine_ls_shift/su_max 0.044
_refine_ls_shift/su_mean 0.002
_refine_ls_structure_factor_coef Fsqd
_refine_ls_weighting_details 'calc w=1/[\s^2^(Fo^2^)+(0.0100P)^2^+0.0000P] where P=(Fo^2^+2Fc^2^)/3'
_refine_ls_weighting_scheme calc
_refine_ls_wR_factor_gt 0.1046
_refine_ls_wR_factor_ref 0.1309
_reflns_number_gt 2766
_reflns_number_total 4674
_reflns_threshold_expression >2sigma(I)
_cod_data_source_file c5ce02019k2.cif
_cod_data_source_block exp_1941
_cod_depositor_comments
;
The following automatic conversions were performed:

'_exptl_crystal_density_meas' value 'none' was changed to '?' - the
value is perceived as not measured.

Automatic conversion script
Id: cif_fix_values 4268 2015-11-12 08:31:59Z antanas 

 Adding full bibliography for 7223333--7223337.cif.
;
_cod_original_sg_symbol_H-M Pca21
_cod_database_code 7223336

loop_
_symmetry_equiv_pos_as_xyz
'x, y, z'
'-x, -y, z+1/2'
'-x+1/2, y, z+1/2'
'x+1/2, -y, z'

loop_
_atom_site_label
_atom_site_type_symbol
_atom_site_fract_x
_atom_site_fract_y
_atom_site_fract_z
_atom_site_U_iso_or_equiv
_atom_site_adp_type
_atom_site_occupancy
_atom_site_symmetry_multiplicity
_atom_site_calc_flag
_atom_site_refinement_flags
N1 N 0.2857(2) 0.2075(8) 0.79416(19) 0.0162(12) Uani 1 1 d .
N2 N 0.5386(2) 0.7105(9) 0.0384(2) 0.0195(12) Uani 1 1 d .
O1 O 0.19079(18) 0.0984(7) 0.82375(17) 0.0172(9) Uani 1 1 d .
O2 O 0.44433(17) 0.6128(7) 0.00398(17) 0.0192(10) Uani 1 1 d .
O3 O 0.1410(2) 1.0220(7) 0.07245(19) 0.0230(11) Uani 1 1 d .
H3A H 0.1114 1.1171 0.0676 0.028 Uiso 1 1 calc R
O4 O 0.1076(2) 0.4829(8) 0.2700(2) 0.0255(12) Uani 1 1 d .
H4A H 0.1377 0.3895 0.2739 0.031 Uiso 1 1 calc R
C1 C 0.2636(3) 0.0211(10) 0.7586(3) 0.0159(15) Uani 1 1 d .
C2 C 0.2056(3) -0.0411(11) 0.7767(3) 0.0167(15) Uani 1 1 d .
C3 C 0.2404(3) 0.2414(10) 0.8317(3) 0.0190(15) Uani 1 1 d .
C4 C 0.2366(3) 0.4114(11) 0.8791(3) 0.0169(14) Uani 1 1 d .
C5 C 0.1913(3) 0.3815(12) 0.9219(3) 0.0236(16) Uani 1 1 d .
C6 C 0.1858(3) 0.5425(11) 0.9656(3) 0.0232(16) Uani 1 1 d .
C7 C 0.2237(3) 0.7361(11) 0.9677(3) 0.0222(15) Uani 1 1 d .
C8 C 0.2694(3) 0.7680(10) 0.9255(3) 0.0223(15) Uani 1 1 d .
H8 H 0.2959 0.9017 0.9270 0.027 Uiso 1 1 calc R
C9 C 0.2765(3) 0.6046(11) 0.8811(3) 0.0212(15) Uani 1 1 d .
C10 C 0.1605(3) -0.2179(10) 0.7576(2) 0.0166(14) Uani 1 1 d .
C11 C 0.0965(3) -0.1866(11) 0.7690(3) 0.0207(15) Uani 1 1 d .
C12 C 0.0543(3) -0.3517(12) 0.7485(2) 0.0245(16) Uani 1 1 d .
H12 H 0.0108 -0.3296 0.7555 0.029 Uiso 1 1 calc R
C13 C 0.0735(3) -0.5457(12) 0.7184(3) 0.0274(17) Uani 1 1 d .
C14 C 0.1388(3) -0.5777(11) 0.7079(3) 0.0220(15) Uani 1 1 d .
C15 C 0.1806(3) -0.4114(11) 0.7272(3) 0.0230(15) Uani 1 1 d .
H15 H 0.2241 -0.4304 0.7195 0.028 Uiso 1 1 calc R
C16 C 0.5149(3) 0.5176(11) 0.0697(3) 0.0188(16) Uani 1 1 d .
C17 C 0.4575(3) 0.4618(11) 0.0494(3) 0.0167(15) Uani 1 1 d .
C18 C 0.4952(2) 0.7590(11) 0.0006(3) 0.0182(14) Uani 1 1 d .
C19 C 0.4923(3) 0.9455(11) -0.0428(3) 0.0188(15) Uani 1 1 d .
C20 C 0.4395(3) 0.9699(12) -0.0766(3) 0.0328(18) Uani 1 1 d .
C21 C 0.4331(3) 1.1550(13) -0.1140(3) 0.0361(19) Uani 1 1 d .
C22 C 0.4803(3) 1.3221(11) -0.1190(3) 0.0272(16) Uani 1 1 d .
H22 H 0.4753 1.4523 -0.1442 0.033 Uiso 1 1 calc R
C23 C 0.5343(3) 1.2963(12) -0.0868(3) 0.0276(17) Uani 1 1 d .
C24 C 0.5407(3) 1.1071(12) -0.0480(3) 0.0244(16) Uani 1 1 d .
C25 C 0.4101(3) 0.2894(12) 0.0638(3) 0.0214(15) Uani 1 1 d .
C26 C 0.4262(3) 0.0901(11) 0.0958(3) 0.0203(15) Uani 1 1 d .
H26 H 0.4685 0.0659 0.1070 0.024 Uiso 1 1 calc R
C27 C 0.3813(3) -0.0706(12) 0.1110(3) 0.0225(16) Uani 1 1 d U
H27 H 0.3932 -0.2076 0.1317 0.027 Uiso 1 1 calc R
C28 C 0.3185(3) -0.0358(11) 0.0966(3) 0.0246(17) Uani 1 1 d .
C29 C 0.3019(3) 0.1601(12) 0.0641(3) 0.0257(17) Uani 1 1 d .
C30 C 0.3475(3) 0.3216(11) 0.0470(3) 0.0200(15) Uani 1 1 d .
C31 C 0.1307(3) 0.8945(11) 0.1209(3) 0.0175(14) Uani 1 1 d .
C32 C 0.0909(3) 0.9630(11) 0.1662(3) 0.0215(16) Uani 1 1 d .
C33 C 0.0837(3) 0.8259(11) 0.2154(3) 0.0222(15) Uani 1 1 d .
H33 H 0.0570 0.8764 0.2459 0.027 Uiso 1 1 calc R
C34 C 0.1157(3) 0.6142(12) 0.2197(3) 0.0209(15) Uani 1 1 d .
C35 C 0.1545(3) 0.5415(11) 0.1752(3) 0.0209(16) Uani 1 1 d .
C36 C 0.1624(2) 0.6788(9) 0.1265(2) 0.0199(15) Uani 1 1 d .
H1 H 0.2921 -0.0299 0.7291 0.024 Uiso 1 1 d R
H5 H 0.1624 0.2528 0.9236 0.024 Uiso 1 1 d R
H6 H 0.1564 0.4977 0.9955 0.024 Uiso 1 1 d R
H7 H 0.2217 0.8634 0.9948 0.024 Uiso 1 1 d R
H9 H 0.3065 0.6427 0.8520 0.024 Uiso 1 1 d R
H11 H 0.0893 -0.0467 0.7917 0.024 Uiso 1 1 d R
H13 H 0.0438 -0.6668 0.7086 0.024 Uiso 1 1 d R
H14 H 0.1373 -0.6890 0.6767 0.024 Uiso 1 1 d R
H16 H 0.5350 0.4585 0.1040 0.024 Uiso 1 1 d R
H20 H 0.4166 0.8239 -0.0755 0.024 Uiso 1 1 d R
H21 H 0.3954 1.1731 -0.1364 0.024 Uiso 1 1 d R
H23 H 0.5570 1.4435 -0.0862 0.024 Uiso 1 1 d R
H24 H 0.5719 1.1440 -0.0192 0.024 Uiso 1 1 d R
H28 H 0.2922 -0.1570 0.1114 0.024 Uiso 1 1 d R
H29 H 0.2604 0.2150 0.0549 0.024 Uiso 1 1 d R
H30 H 0.3382 0.4843 0.0397 0.024 Uiso 1 1 d R
H32 H 0.0605 1.0878 0.1675 0.024 Uiso 1 1 d R
H35 H 0.1780 0.4009 0.1834 0.024 Uiso 1 1 d R
H36 H 0.1864 0.6260 0.0938 0.024 Uiso 1 1 d R

loop_
_atom_site_aniso_label
_atom_site_aniso_U_11
_atom_site_aniso_U_22
_atom_site_aniso_U_33
_atom_site_aniso_U_23
_atom_site_aniso_U_13
_atom_site_aniso_U_12
N1 0.020(3) 0.014(3) 0.015(3) 0.000(2) -0.002(2) -0.001(2)
N2 0.017(3) 0.021(3) 0.021(3) 0.004(3) -0.006(2) 0.001(2)
O1 0.015(2) 0.018(2) 0.019(2) -0.004(2) 0.0010(18) -0.002(2)
O2 0.018(2) 0.020(2) 0.020(2) 0.000(2) 0.0009(19) -0.004(2)
O3 0.023(3) 0.024(3) 0.022(3) 0.011(2) -0.002(2) 0.004(2)
O4 0.017(3) 0.031(3) 0.028(3) 0.013(2) 0.000(2) 0.005(2)
C1 0.011(3) 0.019(4) 0.018(4) -0.003(3) 0.002(3) 0.003(3)
C2 0.022(4) 0.017(4) 0.011(3) -0.001(3) -0.002(3) 0.003(3)
C3 0.019(3) 0.020(4) 0.018(4) 0.005(3) -0.002(3) -0.002(3)
C4 0.013(3) 0.020(4) 0.018(3) -0.003(3) -0.001(3) -0.003(3)
C5 0.020(3) 0.029(4) 0.021(4) -0.008(3) 0.001(3) -0.003(3)
C6 0.023(3) 0.030(4) 0.017(4) 0.000(3) 0.002(3) 0.003(3)
C7 0.025(3) 0.021(4) 0.021(4) -0.008(3) -0.004(3) -0.004(3)
C8 0.025(3) 0.016(4) 0.026(4) -0.003(3) -0.010(3) -0.003(3)
C9 0.017(3) 0.023(4) 0.024(4) 0.010(3) 0.001(3) 0.001(3)
C10 0.018(3) 0.015(3) 0.017(3) -0.003(3) -0.005(3) 0.001(3)
C11 0.020(3) 0.022(4) 0.020(4) -0.009(3) 0.001(3) -0.001(3)
C12 0.023(4) 0.032(5) 0.018(4) 0.000(3) 0.004(3) 0.001(3)
C13 0.029(4) 0.022(4) 0.031(4) 0.005(3) -0.005(3) -0.010(3)
C14 0.035(4) 0.014(4) 0.018(4) 0.001(3) -0.007(3) -0.004(3)
C15 0.019(3) 0.025(4) 0.025(4) 0.005(3) 0.000(3) 0.008(3)
C16 0.016(4) 0.021(4) 0.019(4) -0.005(3) 0.000(3) 0.007(3)
C17 0.013(3) 0.016(4) 0.021(4) 0.002(3) 0.001(3) -0.003(3)
C18 0.011(3) 0.019(4) 0.025(4) -0.003(3) 0.001(3) -0.003(3)
C19 0.018(3) 0.021(4) 0.017(4) 0.002(3) 0.000(3) 0.003(3)
C20 0.030(4) 0.030(4) 0.038(4) 0.016(4) 0.000(3) -0.009(4)
C21 0.026(4) 0.043(5) 0.039(5) 0.018(4) -0.011(3) -0.007(4)
C22 0.035(4) 0.028(4) 0.018(4) 0.018(3) 0.000(3) 0.002(3)
C23 0.031(4) 0.025(4) 0.026(4) 0.009(3) 0.002(3) -0.004(3)
C24 0.021(3) 0.031(4) 0.021(4) -0.002(3) 0.000(3) -0.011(3)
C25 0.018(3) 0.026(4) 0.020(3) -0.010(3) 0.000(3) 0.003(3)
C26 0.021(3) 0.019(4) 0.020(4) -0.003(3) 0.001(3) 0.005(3)
C27 0.0232(18) 0.0218(18) 0.0226(18) -0.0009(10) 0.0007(10) 0.0011(10)
C28 0.026(4) 0.018(4) 0.030(4) -0.005(3) 0.003(3) -0.014(3)
C29 0.016(3) 0.032(4) 0.030(4) -0.002(3) -0.008(3) 0.002(3)
C30 0.022(3) 0.017(4) 0.022(4) -0.006(3) -0.009(3) -0.004(3)
C31 0.016(3) 0.017(4) 0.019(4) -0.003(3) -0.005(3) 0.002(3)
C32 0.013(3) 0.028(4) 0.024(4) -0.014(3) -0.001(3) 0.004(3)
C33 0.015(3) 0.031(4) 0.021(3) 0.002(3) 0.000(3) -0.001(3)
C34 0.015(3) 0.022(4) 0.026(4) 0.008(3) -0.006(3) -0.004(3)
C35 0.010(3) 0.028(4) 0.024(4) 0.006(3) -0.008(3) 0.004(3)
C36 0.021(3) 0.024(4) 0.015(3) -0.004(3) -0.002(3) 0.000(3)

loop_
_atom_type_symbol
_atom_type_description
_atom_type_scat_dispersion_real
_atom_type_scat_dispersion_imag
_atom_type_scat_source
C C 0.0033 0.0016 'International Tables Vol C Tables 4.2.6.8 and 6.1.1.4'
H H 0.0000 0.0000 'International Tables Vol C Tables 4.2.6.8 and 6.1.1.4'
N N 0.0061 0.0033 'International Tables Vol C Tables 4.2.6.8 and 6.1.1.4'
O O 0.0106 0.0060 'International Tables Vol C Tables 4.2.6.8 and 6.1.1.4'

loop_
_geom_angle_atom_site_label_1
_geom_angle_atom_site_label_2
_geom_angle_atom_site_label_3
_geom_angle
C3 N1 C1 104.2(5)
C18 N2 C16 104.7(5)
C3 O1 C2 105.9(5)
C18 O2 C17 105.1(5)
C31 O3 H3A 109.5
C34 O4 H4A 109.5
C2 C1 N1 108.7(5)
C2 C1 H1 136.1
N1 C1 H1 115.2
C1 C2 O1 107.6(5)
C1 C2 C10 133.6(6)
O1 C2 C10 118.8(5)
N1 C3 O1 113.5(5)
N1 C3 C4 129.2(5)
O1 C3 C4 117.3(5)
C9 C4 C5 119.8(6)
C9 C4 C3 120.9(5)
C5 C4 C3 119.3(5)
C6 C5 C4 120.2(6)
C6 C5 H5 115.2
C4 C5 H5 124.7
C7 C6 C5 121.0(6)
C7 C6 H6 124.8
C5 C6 H6 114.0
C6 C7 C8 119.6(6)
C6 C7 H7 127.4
C8 C7 H7 112.9
C7 C8 C9 120.3(6)
C7 C8 H8 119.9
C9 C8 H8 119.9
C4 C9 C8 119.1(6)
C4 C9 H9 124.6
C8 C9 H9 116.0
C15 C10 C11 120.2(6)
C15 C10 C2 120.0(6)
C11 C10 C2 119.8(5)
C12 C11 C10 118.8(6)
C12 C11 H11 129.9
C10 C11 H11 111.2
C13 C12 C11 121.8(6)
C13 C12 H12 119.1
C11 C12 H12 119.1
C12 C13 C14 118.8(6)
C12 C13 H13 120.1
C14 C13 H13 120.7
C15 C14 C13 119.4(6)
C15 C14 H14 136.0
C13 C14 H14 100.3
C14 C15 C10 121.0(6)
C14 C15 H15 119.5
C10 C15 H15 119.5
C17 C16 N2 109.4(6)
C17 C16 H16 127.5
N2 C16 H16 122.3
C16 C17 O2 107.5(5)
C16 C17 C25 135.5(6)
O2 C17 C25 117.0(6)
N2 C18 O2 113.3(5)
N2 C18 C19 130.1(5)
O2 C18 C19 116.5(5)
C20 C19 C24 119.5(6)
C20 C19 C18 119.8(6)
C24 C19 C18 120.6(6)
C19 C20 C21 121.1(6)
C19 C20 H20 108.1
C21 C20 H20 129.1
C20 C21 C22 120.5(6)
C20 C21 H21 120.4
C22 C21 H21 119.1
C23 C22 C21 119.1(6)
C23 C22 H22 120.4
C21 C22 H22 120.4
C22 C23 C24 120.4(6)
C22 C23 H23 109.4
C24 C23 H23 127.2
C19 C24 C23 119.4(6)
C19 C24 H24 126.8
C23 C24 H24 109.8
C26 C25 C30 119.1(6)
C26 C25 C17 120.1(6)
C30 C25 C17 120.8(6)
C27 C26 C25 120.5(6)
C27 C26 H26 119.7
C25 C26 H26 119.7
C26 C27 C28 120.9(6)
C26 C27 H27 119.5
C28 C27 H27 119.5
C29 C28 C27 119.2(6)
C29 C28 H28 128.7
C27 C28 H28 112.1
C28 C29 C30 120.3(6)
C28 C29 H29 127.9
C30 C29 H29 111.3
C29 C30 C25 119.9(6)
C29 C30 H30 122.8
C25 C30 H30 111.8
O3 C31 C32 124.4(6)
O3 C31 C36 117.8(5)
C32 C31 C36 117.8(6)
C33 C32 C31 121.4(6)
C33 C32 H32 108.4
C31 C32 H32 129.5
C34 C33 C32 119.5(6)
C34 C33 H33 120.2
C32 C33 H33 120.2
O4 C34 C33 117.7(6)
O4 C34 C35 122.3(6)
C33 C34 C35 120.0(6)
C34 C35 C36 120.6(6)
C34 C35 H35 114.4
C36 C35 H35 124.7
C35 C36 C31 120.6(5)
C35 C36 H36 121.8
C31 C36 H36 117.3

loop_
_geom_bond_atom_site_label_1
_geom_bond_atom_site_label_2
_geom_bond_distance
N1 C3 1.313(7)
N1 C1 1.423(7)
N2 C18 1.302(7)
N2 C16 1.409(8)
O1 C3 1.348(7)
O1 C2 1.383(7)
O2 C18 1.371(6)
O2 C17 1.386(7)
O3 C31 1.353(7)
O3 H3A 0.8400
O4 C34 1.393(7)
O4 H4A 0.8400
C1 C2 1.352(9)
C1 H1 0.9598
C2 C10 1.463(8)
C3 C4 1.465(8)
C4 C9 1.393(8)
C4 C5 1.392(8)
C5 C6 1.369(9)
C5 H5 0.9606
C6 C7 1.370(8)
C6 H6 0.9671
C7 C8 1.392(8)
C7 H7 0.9589
C8 C9 1.394(9)
C8 H8 0.9500
C9 H9 0.9531
C10 C15 1.376(8)
C10 C11 1.400(8)
C11 C12 1.386(8)
C11 H11 0.9669
C12 C13 1.369(9)
C12 H12 0.9500
C13 C14 1.427(9)
C13 H13 0.9642
C14 C15 1.376(8)
C14 H14 0.9613
C15 H15 0.9500
C16 C17 1.350(9)
C16 H16 0.9622
C17 C25 1.449(8)
C18 C19 1.463(8)
C19 C20 1.378(9)
C19 C24 1.389(8)
C20 C21 1.370(9)
C20 H20 0.9649
C21 C22 1.391(8)
C21 H21 0.9627
C22 C23 1.379(8)
C22 H22 0.9500
C23 C24 1.410(9)
C23 H23 0.9692
C24 H24 0.9636
C25 C26 1.398(9)
C25 C30 1.402(8)
C26 C27 1.370(8)
C26 H26 0.9500
C27 C28 1.395(9)
C27 H27 0.9500
C28 C29 1.391(9)
C28 H28 0.9537
C29 C30 1.396(8)
C29 H29 0.9630
C30 H30 0.9638
C31 C32 1.402(8)
C31 C36 1.409(8)
C32 C33 1.388(8)
C32 H32 0.9626
C33 C34 1.391(8)
C33 H33 0.9500
C34 C35 1.384(8)
C35 C36 1.381(8)
C35 H35 0.9650
C36 H36 0.9600

loop_
_geom_torsion_atom_site_label_1
_geom_torsion_atom_site_label_2
_geom_torsion_atom_site_label_3
_geom_torsion_atom_site_label_4
_geom_torsion
C3 N1 C1 C2 1.2(7)
N1 C1 C2 O1 -1.1(7)
N1 C1 C2 C10 -179.8(6)
C3 O1 C2 C1 0.7(6)
C3 O1 C2 C10 179.6(5)
C1 N1 C3 O1 -0.8(7)
C1 N1 C3 C4 -180.0(6)
C2 O1 C3 N1 0.1(7)
C2 O1 C3 C4 179.4(5)
N1 C3 C4 C9 16.7(10)
O1 C3 C4 C9 -162.5(5)
N1 C3 C4 C5 -164.8(6)
O1 C3 C4 C5 16.0(8)
C9 C4 C5 C6 0.5(10)
C3 C4 C5 C6 -178.0(6)
C4 C5 C6 C7 0.8(10)
C5 C6 C7 C8 -1.3(10)
C6 C7 C8 C9 0.3(9)
C5 C4 C9 C8 -1.4(9)
C3 C4 C9 C8 177.0(6)
C7 C8 C9 C4 1.0(9)
C1 C2 C10 C15 22.8(11)
O1 C2 C10 C15 -155.8(6)
C1 C2 C10 C11 -155.6(7)
O1 C2 C10 C11 25.9(9)
C15 C10 C11 C12 -0.8(9)
C2 C10 C11 C12 177.5(6)
C10 C11 C12 C13 1.1(10)
C11 C12 C13 C14 -0.1(10)
C12 C13 C14 C15 -1.3(10)
C13 C14 C15 C10 1.5(10)
C11 C10 C15 C14 -0.5(10)
C2 C10 C15 C14 -178.8(6)
C18 N2 C16 C17 -0.9(7)
N2 C16 C17 O2 1.7(7)
N2 C16 C17 C25 -178.5(7)
C18 O2 C17 C16 -1.7(6)
C18 O2 C17 C25 178.4(5)
C16 N2 C18 O2 -0.2(7)
C16 N2 C18 C19 178.0(6)
C17 O2 C18 N2 1.2(7)
C17 O2 C18 C19 -177.3(5)
N2 C18 C19 C20 -176.7(6)
O2 C18 C19 C20 1.5(9)
N2 C18 C19 C24 -0.5(10)
O2 C18 C19 C24 177.7(6)
C24 C19 C20 C21 -2.1(11)
C18 C19 C20 C21 174.2(6)
C19 C20 C21 C22 0.7(12)
C20 C21 C22 C23 1.5(11)
C21 C22 C23 C24 -2.1(10)
C20 C19 C24 C23 1.5(10)
C18 C19 C24 C23 -174.8(6)
C22 C23 C24 C19 0.6(10)
C16 C17 C25 C26 -19.2(11)
O2 C17 C25 C26 160.6(6)
C16 C17 C25 C30 159.5(7)
O2 C17 C25 C30 -20.7(9)
C30 C25 C26 C27 -0.6(10)
C17 C25 C26 C27 178.2(6)
C25 C26 C27 C28 -1.9(10)
C26 C27 C28 C29 2.8(10)
C27 C28 C29 C30 -1.0(10)
C28 C29 C30 C25 -1.5(10)
C26 C25 C30 C29 2.3(9)
C17 C25 C30 C29 -176.4(6)
O3 C31 C32 C33 -178.4(6)
C36 C31 C32 C33 1.2(9)
C31 C32 C33 C34 -1.1(9)
C32 C33 C34 O4 179.5(6)
C32 C33 C34 C35 0.1(9)
O4 C34 C35 C36 -178.7(5)
C33 C34 C35 C36 0.8(9)
C34 C35 C36 C31 -0.6(9)
O3 C31 C36 C35 179.2(5)
C32 C31 C36 C35 -0.4(8)
